data_2239678
loop_
_publ_author_name
'Rodriguez, Mark A.'
'Sava Gallis, Dorina F.'
'Nenoff, Tina M.'

_publ_section_title
;
 Poly[guanidinium
 [tri-\m-formato-\k^6^<i>O</i>:<i>O</i>'-formato-\k^2^<i>O</i>,<i>O</i>'-yttrium(III)]]
;
_journal_coeditor_code BV2234
_journal_issue 7
_journal_name_full 'Acta Crystallographica Section E'
_journal_page_first m261
_journal_page_last m262
_journal_paper_doi 10.1107/S1600536814013440
_journal_volume 70
_journal_year 2014
_chemical_formula_iupac '(C H6 N3) [Y (C1 H1 O2)4]'
_chemical_formula_moiety 'C H6 N3 +, C4 H4 O8 Y -'
_chemical_formula_sum 'C5 H10 N3 O8 Y'
_chemical_formula_weight 329.07
_chemical_name_systematic
'Poly[guanidinium [tri-\m-formato-\k^6^<i>O</i>:<i>O</i>'-formato-\k^2^<i>O</i>,<i>O</i>'-yttrium(III)]]'
_space_group_crystal_system orthorhombic
_space_group_IT_number 19
_space_group_name_Hall 'P 2ac 2ab'
_space_group_name_H-M_alt 'P 21 21 21'
_symmetry_space_group_name_Hall 'P 2ac 2ab'
_symmetry_space_group_name_H-M 'P 21 21 21'
_atom_sites_solution_hydrogens geom
_atom_sites_solution_primary direct
_atom_sites_solution_secondary difmap
_audit_creation_method SHELXL-2013
_cell_angle_alpha 90
_cell_angle_beta 90
_cell_angle_gamma 90
_cell_formula_units_Z 4
_cell_length_a 6.6537(13)
_cell_length_b 8.0998(15)
_cell_length_c 20.179(4)
_cell_measurement_reflns_used 200
_cell_measurement_temperature 188(2)
_cell_measurement_theta_max 25.0
_cell_measurement_theta_min 1.0
_cell_volume 1087.5(4)
_computing_cell_refinement 'SAINT (Bruker, 2005)'
_computing_data_collection 'APEX2 (Bruker, 2005)'
_computing_data_reduction 'SAINT-Plus (Bruker, 2005)'
_computing_molecular_graphics '<i>MaterialsStudio</i> (Accelrys, 2013)'
_computing_publication_material 'SHELXTL (Sheldrick, 2008)'
_computing_structure_refinement 'SHELXTL (Sheldrick, 2008)'
_computing_structure_solution 'SHELXTL (Sheldrick, 2008)'
_diffrn_ambient_temperature 188(2)
_diffrn_measured_fraction_theta_full 0.999
_diffrn_measured_fraction_theta_max 0.992
_diffrn_measurement_device_type 'Bruker APEX CCD'
_diffrn_measurement_method '\w and \f scans'
_diffrn_radiation_type MoK\a
_diffrn_radiation_wavelength 0.71073
_diffrn_reflns_av_R_equivalents 0.0210
_diffrn_reflns_limit_h_max 8
_diffrn_reflns_limit_h_min -8
_diffrn_reflns_limit_k_max 10
_diffrn_reflns_limit_k_min -10
_diffrn_reflns_limit_l_max 26
_diffrn_reflns_limit_l_min -26
_diffrn_reflns_number 8974
_diffrn_reflns_theta_full 25.242
_diffrn_reflns_theta_max 27.500
_diffrn_reflns_theta_min 2.018
_exptl_absorpt_coefficient_mu 5.400
_exptl_absorpt_correction_T_max 0.541
_exptl_absorpt_correction_T_min 0.247
_exptl_absorpt_correction_type multi-scan
_exptl_absorpt_process_details '(SADABS; Bruker, 2005)'
_exptl_crystal_colour colorless
_exptl_crystal_density_diffrn 2.010
_exptl_crystal_density_method 'not measured'
_exptl_crystal_description tabular
_exptl_crystal_F_000 656
_exptl_crystal_size_max 0.348
_exptl_crystal_size_mid 0.154
_exptl_crystal_size_min 0.120
_refine_diff_density_max 0.346
_refine_diff_density_min -0.251
_refine_ls_abs_structure_details
;
Flack <i>x</i> determined using 835 quotients
[(<i>I</i>^+^)-(<i>I</i>^-^)]/[(<i>I</i>^+^)+(<i>I</i>^-^)]
(Parsons & Flack, 2004)
;
_refine_ls_abs_structure_Flack 0.000(4)
_refine_ls_extinction_method none
_refine_ls_goodness_of_fit_ref 0.921
_refine_ls_hydrogen_treatment constr
_refine_ls_matrix_type full
_refine_ls_number_parameters 154
_refine_ls_number_reflns 2428
_refine_ls_number_restraints 0
_refine_ls_restrained_S_all 0.921
_refine_ls_R_factor_all 0.0206
_refine_ls_R_factor_gt 0.0170
_refine_ls_shift/su_max 0.001
_refine_ls_shift/su_mean 0.000
_refine_ls_structure_factor_coef Fsqd
_refine_ls_weighting_details 'w=1/[\s^2^(Fo^2^)+(0.0265P)^2^] where P=(Fo^2^+2Fc^2^)/3'
_refine_ls_weighting_scheme calc
_refine_ls_wR_factor_gt 0.0355
_refine_ls_wR_factor_ref 0.0364
_reflns_number_gt 2219
_reflns_number_total 2428
_reflns_threshold_expression I>2\s(I)
_cod_data_source_file bv2234sup1.cf
_cod_data_source_block I
_cod_database_code 2239678
_cod_database_fobs_code 2239678
_shelx_space_group_comment
;
The symmetry employed for this shelxl refinement is uniquely defined
by the following loop, which should always be used as a source of
symmetry information in preference to the above space-group names.
They are only intended as comments.
;
_shelx_estimated_absorpt_t_min 0.255
_shelx_estimated_absorpt_t_max 0.563
_shelxl_version_number 2.013

loop_
_space_group_symop_operation_xyz
'x, y, z'
'-x+1/2, -y, z+1/2'
'-x, y+1/2, -z+1/2'
'x+1/2, -y+1/2, -z'

loop_
_atom_site_type_symbol
_atom_site_label
_atom_site_fract_x
_atom_site_fract_y
_atom_site_fract_z
_atom_site_U_iso_or_equiv
_atom_site_adp_type
_atom_site_calc_flag
_atom_site_occupancy
Y Y1 0.50681(4) 0.94595(3) 0.11947(2) 0.01148(7) Uani d 1
O O1 0.1701(3) 0.9359(3) 0.15590(10) 0.0207(5) Uani d 1
O O2 0.4894(3) 1.0890(2) 0.21831(8) 0.0248(4) Uani d 1
O O3 0.3325(3) 0.9006(2) 0.01947(9) 0.0200(5) Uani d 1
O O4 0.4007(3) 1.2229(3) 0.09013(10) 0.0277(5) Uani d 1
O O5 0.6744(3) 1.1283(3) 0.04277(10) 0.0238(5) Uani d 1
O O6 0.8387(3) 0.9575(3) 0.16045(9) 0.0197(5) Uani d 1
O O7 0.4976(4) 0.7212(2) 0.18650(8) 0.0222(4) Uani d 1
O O8 0.6868(3) 0.7345(3) 0.06301(9) 0.0223(5) Uani d 1
C C1 0.5499(4) 1.2410(4) 0.05256(14) 0.0250(7) Uani d 1
H H1 0.5684 1.3439 0.0309 0.030 Uiso calc 1
C C2 1.0038(4) 0.9690(3) 0.13083(11) 0.0192(5) Uani d 1
H H2 1.0020 1.0056 0.0861 0.023 Uiso calc 1
C C3 0.7450(4) 0.7212(4) 0.00448(16) 0.0205(7) Uani d 1
H H3 0.7204 0.8119 -0.0242 0.025 Uiso calc 1
C C4 0.4192(4) 0.6671(3) 0.23804(13) 0.0176(6) Uani d 1
H H4 0.2799 0.6869 0.2445 0.021 Uiso calc 1
C C5 0.9892(5) 0.9309(3) 0.33693(12) 0.0188(5) Uani d 1
N N1 0.9596(3) 0.9298(3) 0.40184(11) 0.0277(6) Uani d 1
H H1A 1.0410 0.9851 0.4281 0.033 Uiso calc 1
H H1B 0.8585 0.8739 0.4187 0.033 Uiso calc 1
N N2 1.1401(4) 1.0142(3) 0.31080(13) 0.0312(7) Uani d 1
H H2A 1.1587 1.0136 0.2676 0.037 Uiso calc 1
H H2B 1.2221 1.0703 0.3365 0.037 Uiso calc 1
N N3 0.8665(4) 0.8468(3) 0.29787(12) 0.0248(6) Uani d 1
H H3A 0.8857 0.8467 0.2547 0.030 Uiso calc 1
H H3B 0.7656 0.7911 0.3150 0.030 Uiso calc 1

loop_
_atom_site_aniso_label
_atom_site_aniso_U_11
_atom_site_aniso_U_22
_atom_site_aniso_U_33
_atom_site_aniso_U_12
_atom_site_aniso_U_13
_atom_site_aniso_U_23
Y1 0.00867(10) 0.01734(11) 0.00843(10) 0.00127(16) -0.00014(14) -0.00069(10)
O1 0.0101(9) 0.0329(13) 0.0189(11) 0.0016(11) -0.0001(8) 0.0014(12)
O2 0.0161(9) 0.0379(11) 0.0204(9) 0.0013(13) -0.0019(11) -0.0129(8)
O3 0.0180(10) 0.0264(12) 0.0155(10) -0.0032(8) -0.0031(8) -0.0061(9)
O4 0.0339(12) 0.0259(12) 0.0233(12) 0.0090(10) 0.0053(10) 0.0032(10)
O5 0.0183(11) 0.0287(12) 0.0245(12) 0.0003(9) 0.0003(9) 0.0077(10)
O6 0.0112(10) 0.0342(13) 0.0137(11) 0.0017(11) 0.0008(8) -0.0009(11)
O7 0.0227(9) 0.0273(9) 0.0167(9) 0.0074(13) 0.0068(12) 0.0089(7)
O8 0.0245(11) 0.0308(12) 0.0117(10) 0.0083(10) 0.0038(8) -0.0026(9)
C1 0.030(2) 0.0229(15) 0.0219(16) -0.0066(13) -0.0048(12) 0.0054(13)
C2 0.0142(12) 0.0292(14) 0.0142(13) -0.0027(18) 0.0005(15) -0.0015(10)
C3 0.0196(14) 0.023(2) 0.0188(15) 0.0060(14) -0.0002(11) 0.0022(15)
C4 0.0156(13) 0.0181(14) 0.0191(15) 0.0005(11) 0.0006(11) 0.0009(13)
C5 0.0186(13) 0.0184(12) 0.0195(12) -0.0011(19) -0.0006(14) 0.0002(10)
N1 0.0280(16) 0.0385(14) 0.0167(11) -0.0086(13) -0.0013(10) -0.0019(11)
N2 0.0265(15) 0.0379(16) 0.0293(16) -0.0136(12) 0.0043(13) -0.0033(13)
N3 0.0290(14) 0.0303(15) 0.0150(12) -0.0137(12) 0.0008(11) 0.0027(11)

loop_
_atom_type_symbol
_atom_type_description
_atom_type_scat_dispersion_real
_atom_type_scat_dispersion_imag
_atom_type_scat_source
C C 0.0033 0.0016 'International Tables Vol C Tables 4.2.6.8 and 6.1.1.4'
H H 0.0000 0.0000 'International Tables Vol C Tables 4.2.6.8 and 6.1.1.4'
N N 0.0061 0.0033 'International Tables Vol C Tables 4.2.6.8 and 6.1.1.4'
O O 0.0106 0.0060 'International Tables Vol C Tables 4.2.6.8 and 6.1.1.4'
Y Y -2.7962 3.5667 'International Tables Vol C Tables 4.2.6.8 and 6.1.1.4'

loop_
_geom_angle_atom_site_label_1
_geom_angle_atom_site_label_2
_geom_angle_atom_site_label_3
_geom_angle_site_symmetry_1
_geom_angle
O7 Y1 O2 . 83.47(6)
O7 Y1 O3 . 111.85(7)
O2 Y1 O3 . 142.49(7)
O7 Y1 O1 . 76.16(8)
O2 Y1 O1 . 72.59(8)
O3 Y1 O1 . 78.12(7)
O7 Y1 O6 . 81.26(8)
O2 Y1 O6 . 74.00(7)
O3 Y1 O6 . 140.07(7)
O1 Y1 O6 . 141.33(6)
O7 Y1 O8 . 73.83(6)
O2 Y1 O8 . 143.08(7)
O3 Y1 O8 . 74.07(6)
O1 Y1 O8 . 127.01(7)
O6 Y1 O8 . 74.06(7)
O7 Y1 O5 . 152.40(7)
O2 Y1 O5 . 105.66(7)
O3 Y1 O5 . 76.91(7)
O1 Y1 O5 . 131.30(7)
O6 Y1 O5 . 76.59(7)
O8 Y1 O5 . 84.32(7)
O7 Y1 O4 . 151.64(7)
O2 Y1 O4 . 74.47(7)
O3 Y1 O4 . 77.99(7)
O1 Y1 O4 . 80.31(8)
O6 Y1 O4 . 108.74(8)
O8 Y1 O4 . 134.04(7)
O5 Y1 O4 . 53.95(7)
O7 Y1 C1 . 171.61(8)
O2 Y1 C1 . 89.62(8)
O3 Y1 C1 . 76.53(8)
O1 Y1 C1 . 106.33(8)
O6 Y1 C1 . 92.29(8)
O8 Y1 C1 . 109.67(8)
O5 Y1 C1 . 26.86(7)
O4 Y1 C1 . 27.10(7)
C2 O1 Y1 1_455 135.17(17)
C4 O2 Y1 3_655 147.4(2)
C3 O3 Y1 4_465 133.39(19)
C1 O4 Y1 . 91.45(18)
C1 O5 Y1 . 92.25(17)
C2 O6 Y1 . 130.97(17)
C4 O7 Y1 . 142.44(18)
C3 O8 Y1 . 132.2(2)
O5 C1 O4 . 122.3(3)
O5 C1 Y1 . 60.88(15)
O4 C1 Y1 . 61.45(15)
O5 C1 H1 . 118.9
O4 C1 H1 . 118.9
Y1 C1 H1 . 177.7
O1 C2 O6 1_655 124.6(2)
O1 C2 H2 1_655 117.7
O6 C2 H2 . 117.7
O3 C3 O8 4_565 125.6(3)
O3 C3 H3 4_565 117.2
O8 C3 H3 . 117.2
O2 C4 O7 3_645 124.5(3)
O2 C4 H4 3_645 117.7
O7 C4 H4 . 117.7
N2 C5 N3 . 119.6(2)
N2 C5 N1 . 120.8(3)
N3 C5 N1 . 119.6(3)
C5 N1 H1A . 120.0
C5 N1 H1B . 120.0
H1A N1 H1B . 120.0
C5 N2 H2A . 120.0
C5 N2 H2B . 120.0
H2A N2 H2B . 120.0
C5 N3 H3A . 120.0
C5 N3 H3B . 120.0
H3A N3 H3B . 120.0

loop_
_geom_bond_atom_site_label_1
_geom_bond_atom_site_label_2
_geom_bond_site_symmetry_2
_geom_bond_distance
Y1 O7 . 2.2688(16)
Y1 O2 . 2.3095(16)
Y1 O3 . 2.3562(18)
Y1 O1 . 2.3593(19)
Y1 O6 . 2.3599(18)
Y1 O8 . 2.3803(19)
Y1 O5 . 2.4127(19)
Y1 O4 . 2.425(2)
Y1 C1 . 2.759(3)
O1 C2 1_455 1.246(3)
O2 C4 3_655 1.243(3)
O3 C3 4_465 1.244(4)
O4 C1 . 1.257(3)
O5 C1 . 1.248(3)
O6 C2 . 1.254(3)
O7 C4 . 1.243(3)
O8 C3 . 1.248(3)
C1 H1 . 0.9500
C2 O1 1_655 1.246(3)
C2 H2 . 0.9500
C3 O3 4_565 1.244(4)
C3 H3 . 0.9500
C4 O2 3_645 1.243(3)
C4 H4 . 0.9500
C5 N2 . 1.320(4)
C5 N3 . 1.323(3)
C5 N1 . 1.324(3)
N1 H1A . 0.8800
N1 H1B . 0.8800
N2 H2A . 0.8800
N2 H2B . 0.8800
N3 H3A . 0.8800
N3 H3B . 0.8800
